data_7047267
loop_
_publ_author_name
'Li, Lei'
'Zhu, Shuang'
'Hao, Rui'
'Wang, Jia-Jun'
'Yang, En-Cui'
'Zhao, Xiao-Jun'

_publ_section_title
;
 Amino group promoted photocatalytic hydrogen evolution activity observed
 in two copper(ii)-based layered complexes.
;
_journal_issue 36
_journal_name_full 'Dalton transactions (Cambridge, England : 2003)'
_journal_page_first 12726
_journal_page_last 12733
_journal_paper_doi 10.1039/c8dt02803f
_journal_volume 47
_journal_year 2018
_chemical_formula_moiety 'C50 H35 Cu N7 O6'
_chemical_formula_sum 'C50 H35 Cu N7 O6'
_chemical_formula_weight 893.39
_space_group_crystal_system triclinic
_space_group_IT_number 2
_space_group_name_Hall '-P 1'
_space_group_name_H-M_alt 'P -1'
_symmetry_space_group_name_Hall '-P 1'
_symmetry_space_group_name_H-M 'P -1'
_atom_sites_solution_hydrogens mixed
_atom_sites_solution_primary dual
_audit_creation_date 2017-10-25
_audit_creation_method
;
Olex2 1.2-beta
(compiled 2017.08.10 svn.r3458 for OlexSys, GUI svn.r5381)
;
_audit_update_record
;
2018-02-03 deposited with the CCDC.
2018-08-15 downloaded from the CCDC.
;
_cell_angle_alpha 82.193(6)
_cell_angle_beta 87.050(6)
_cell_angle_gamma 72.875(6)
_cell_formula_units_Z 1
_cell_length_a 7.1100(5)
_cell_length_b 10.9172(8)
_cell_length_c 13.7599(10)
_cell_measurement_reflns_used 1663
_cell_measurement_temperature 293(2)
_cell_measurement_theta_max 73.2410
_cell_measurement_theta_min 4.2690
_cell_volume 1011.17(13)
_computing_cell_refinement 'CrysAlisPro 1.171.39.29c (Rigaku OD, 2017)'
_computing_data_collection 'CrysAlisPro 1.171.39.29c (Rigaku OD, 2017)'
_computing_data_reduction 'CrysAlisPro 1.171.39.29c (Rigaku OD, 2017)'
_computing_molecular_graphics 'Olex2 (Dolomanov et al., 2009)'
_computing_publication_material 'Olex2 (Dolomanov et al., 2009)'
_computing_structure_refinement 'ShelXL (Sheldrick, 2015)'
_computing_structure_solution 'ShelXT (Sheldrick, 2015)'
_diffrn_ambient_temperature 293(2)
_diffrn_detector 'CCD plate'
_diffrn_detector_area_resol_mean 5.2740
_diffrn_detector_type AtlasS2
_diffrn_measured_fraction_theta_full 0.996
_diffrn_measured_fraction_theta_max 0.996
_diffrn_measurement_details
;
List of Runs (angles in degrees, time in seconds):

  # Type    Start    End  Width  t~exp~   \w     \q     \k     \f   Frames
#--------------------------------------------------------------------------
  1  \w    -69.00  32.00   1.00    2.32    --  -41.24  57.00   0.00  101
  2  \w   -113.00 -13.00   1.00    2.32    --  -41.24 -57.00-150.00  100
  3  \w    -96.00  -2.00   1.00    2.32    --  -41.24 125.00  30.00   94
  4  \w   -116.00 -17.00   1.00    2.32    --  -41.24 -38.00  90.00   99
  5  \w     34.00 121.00   1.00    9.28    --  107.08-125.00-180.00   87
  6  \w     34.00 121.00   1.00    9.28    --  107.08-125.00   0.00   87
  7  \w     81.00 178.00   1.00    9.28    --  107.08  45.00 -60.00   97
  8  \w     25.00 109.00   1.00    9.28    --  107.08 -95.00-150.00   84
  9  \w     78.00 178.00   1.00    9.28    --  107.08  61.00-180.00  100
 10  \w     94.00 178.00   1.00    9.28    --  107.08 125.00 120.00   84
 11  \w     37.00  80.00   1.00    9.28    --  107.08 -30.00 -30.00   43
 12  \w    108.00 135.00   1.00    9.28    --  107.08 -30.00 -30.00   27
 13  \w     37.00  88.00   1.00    9.28    --  107.08 -45.00-180.00   51
 14  \w     85.00 145.00   1.00    9.28    --  107.08  77.00  60.00   60
 15  \w     94.00 127.00   1.00    9.28    --  107.08 125.00   0.00   33
 16  \w     49.00 140.00   1.00    9.28    --  107.08 -77.00 -30.00   91
;
_diffrn_measurement_device 'four-circle diffractometer'
_diffrn_measurement_device_type 'SuperNova, Dual, Cu at home/near, AtlasS2'
_diffrn_measurement_method '\w scans'
_diffrn_orient_matrix_type 'CrysAlisPro convention (1999,Acta A55,543-557)'
_diffrn_orient_matrix_UB_11 -0.1153001000
_diffrn_orient_matrix_UB_12 -0.0202661000
_diffrn_orient_matrix_UB_13 0.0957520000
_diffrn_orient_matrix_UB_21 0.0635103000
_diffrn_orient_matrix_UB_22 0.1062081000
_diffrn_orient_matrix_UB_23 0.0407283000
_diffrn_orient_matrix_UB_31 -0.1846239000
_diffrn_orient_matrix_UB_32 0.1023088000
_diffrn_orient_matrix_UB_33 -0.0441062000
_diffrn_radiation_monochromator mirror
_diffrn_radiation_probe x-ray
_diffrn_radiation_type CuK\a
_diffrn_radiation_wavelength 1.54184
_diffrn_reflns_av_R_equivalents 0.2331
_diffrn_reflns_av_unetI/netI 0.2909
_diffrn_reflns_Laue_measured_fraction_full 0.996
_diffrn_reflns_Laue_measured_fraction_max 0.996
_diffrn_reflns_limit_h_max 8
_diffrn_reflns_limit_h_min -8
_diffrn_reflns_limit_k_max 13
_diffrn_reflns_limit_k_min -12
_diffrn_reflns_limit_l_max 16
_diffrn_reflns_limit_l_min -16
_diffrn_reflns_number 7041
_diffrn_reflns_point_group_measured_fraction_full 0.996
_diffrn_reflns_point_group_measured_fraction_max 0.996
_diffrn_reflns_theta_full 67.071
_diffrn_reflns_theta_max 67.071
_diffrn_reflns_theta_min 4.272
_diffrn_source 'micro-focus sealed X-ray tube'
_diffrn_source_type 'SuperNova (Cu) X-ray Source'
_exptl_absorpt_coefficient_mu 1.288
_exptl_absorpt_correction_T_max 1.00000
_exptl_absorpt_correction_T_min 0.10552
_exptl_absorpt_correction_type multi-scan
_exptl_absorpt_process_details
;
CrysAlisPro 1.171.39.29c (Rigaku Oxford Diffraction, 2017)
Empirical absorption correction using spherical harmonics,
 implemented in SCALE3 ABSPACK scaling algorithm.
;
_exptl_crystal_colour yellow
_exptl_crystal_colour_primary yellow
_exptl_crystal_density_diffrn 1.467
_exptl_crystal_description block
_exptl_crystal_F_000 461
_exptl_crystal_size_max 0.25
_exptl_crystal_size_mid 0.22
_exptl_crystal_size_min 0.2
_refine_diff_density_max 1.842
_refine_diff_density_min -2.015
_refine_diff_density_rms 0.190
_refine_ls_extinction_method none
_refine_ls_goodness_of_fit_ref 1.029
_refine_ls_hydrogen_treatment constr
_refine_ls_matrix_type full
_refine_ls_number_parameters 297
_refine_ls_number_reflns 3601
_refine_ls_number_restraints 54
_refine_ls_restrained_S_all 1.033
_refine_ls_R_factor_all 0.2252
_refine_ls_R_factor_gt 0.1637
_refine_ls_shift/su_max 0.000
_refine_ls_shift/su_mean 0.000
_refine_ls_structure_factor_coef Fsqd
_refine_ls_weighting_details 'w=1/[\s^2^(Fo^2^)+(0.2000P)^2^] where P=(Fo^2^+2Fc^2^)/3'
_refine_ls_weighting_scheme calc
_refine_ls_wR_factor_gt 0.3632
_refine_ls_wR_factor_ref 0.4191
_reflns_Friedel_coverage 0.000
_reflns_number_gt 1711
_reflns_number_total 3601
_reflns_threshold_expression 'I > 2\s(I)'
_cod_data_source_file c8dt02803f2.cif
_cod_data_source_block a170813b
_cod_depositor_comments 'Adding full bibliography for 7047267--7047268.cif.'
_cod_original_cell_volume 1011.16(13)
_cod_database_code 7047267
_shelx_shelxl_version_number 2014/7
_shelx_space_group_comment
;
The symmetry employed for this shelxl refinement is uniquely defined
by the following loop, which should always be used as a source of
symmetry information in preference to the above space-group names.
They are only intended as comments.
;
_reflns_odcompleteness_completeness 99.56
_reflns_odcompleteness_iscentric 1
_reflns_odcompleteness_theta 66.97
_olex2_refinement_description
;
1. Fixed Uiso
 At 1.2 times of:
  All C(H) groups, All N(H,H) groups
 At 1.5 times of:
  All O(H) groups
2. Uiso/Uaniso restraints and constraints
Uanis(C2) \\sim Ueq, Uanis(C1) \\sim Ueq: with sigma of 0.005 and sigma for
terminal atoms of 0.002
Uanis(C22) \\sim Ueq: with sigma of 0.005 and sigma for terminal atoms of 0.002
Uanis(C22) \\sim Ueq, Uanis(C8) \\sim Ueq, Uanis(C24) \\sim Ueq, Uanis(C25)
\\sim Ueq, Uanis(C6) \\sim Ueq, Uanis(C7) \\sim Ueq: with sigma of 0.005 and
sigma for terminal atoms of 0.005
Uanis(C9) \\sim Ueq: with sigma of 0.005 and sigma for terminal atoms of 0.005
3. Others
 Fixed Sof: H24(0.5) N4(0.5) H4A(0.5) H4B(0.5)
4.a Rotating group:
 N4(H4A,H4B)
4.b Aromatic/amide H refined with riding coordinates:
 C2(H2), C5(H5), C7(H7), C8(H8), C9(H9), C10(H10), C12(H12), C13(H13),
 C14(H14), C15(H15), C17(H17), C18(H18), C20(H20), C21(H21), C24(H24), C25(H25)
4.c Idealised tetrahedral OH refined as rotating group:
 O3(H3)
;
_olex2_submission_special_instructions 'No special instructions were received'
_oxdiff_exptl_absorpt_empirical_details
;
Empirical correction (ABSPACK) includes:
- Absorption correction using spherical harmonics
- Frame scaling
;
_oxdiff_exptl_absorpt_empirical_full_max 4.390
_oxdiff_exptl_absorpt_empirical_full_min 0.255

loop_
_space_group_symop_operation_xyz
'x, y, z'
'-x, -y, -z'

loop_
_atom_site_label
_atom_site_type_symbol
_atom_site_fract_x
_atom_site_fract_y
_atom_site_fract_z
_atom_site_U_iso_or_equiv
_atom_site_adp_type
_atom_site_occupancy
_atom_site_site_symmetry_order
_atom_site_calc_flag
_atom_site_refinement_flags_posn
_atom_site_refinement_flags_adp
_atom_site_refinement_flags_occupancy
_atom_site_disorder_assembly
_atom_site_disorder_group
Cu1 Cu 0.5000 1.0000 0.0000 0.0253(7) Uani 1 2 d S T P . .
O1 O 0.6760(10) 0.8326(6) -0.0245(5) 0.0317(19) Uani 1 1 d . . . . .
O2 O 0.8889(12) 0.8126(6) 0.0922(6) 0.0368(19) Uani 1 1 d . . . . .
O3 O 0.2068(10) 0.9382(6) 0.9331(4) 0.0266(16) Uani 1 1 d . . . . .
H3 H 0.1435 1.0148 0.9258 0.040 Uiso 1 1 calc GR . . . .
N1 N 0.2866(10) 0.6138(7) 0.4055(6) 0.0200(18) Uani 1 1 d . . . . .
N2 N 0.4224(11) 0.9185(7) 0.1301(6) 0.0245(19) Uani 1 1 d . . . . .
N3 N 0.2559(11) 0.1546(7) 0.4652(7) 0.026(2) Uani 1 1 d . . . . .
C1 C 0.2344(11) 0.7198(8) 0.5813(6) 0.0161(18) Uani 1 1 d . U . . .
C2 C 0.2646(11) 0.7916(8) 0.4919(6) 0.0179(18) Uani 1 1 d . U . . .
H2 H 0.2663 0.8768 0.4898 0.022 Uiso 1 1 calc R . . . .
C3 C 0.2912(11) 0.7338(8) 0.4088(6) 0.0150(18) Uani 1 1 d . . . . .
C4 C 0.2532(10) 0.5452(9) 0.4915(7) 0.018(2) Uani 1 1 d . . . . .
C5 C 0.2284(11) 0.5950(8) 0.5792(6) 0.020(2) Uani 1 1 d . . . . .
H5 H 0.2077 0.5450 0.6368 0.024 Uiso 1 1 calc R . . . .
C6 C 0.3380(11) 0.8016(8) 0.3116(6) 0.0181(18) Uani 1 1 d . U . . .
C7 C 0.3683(12) 0.9214(9) 0.3015(7) 0.0212(19) Uani 1 1 d . U . . .
H7 H 0.3608 0.9650 0.3559 0.025 Uiso 1 1 calc R . . . .
C8 C 0.4106(11) 0.9768(8) 0.2086(6) 0.0172(18) Uani 1 1 d . U . . .
H8 H 0.4310 1.0579 0.2021 0.021 Uiso 1 1 calc R . . . .
C9 C 0.3901(15) 0.8042(9) 0.1384(7) 0.027(2) Uani 1 1 d . U . . .
H9 H 0.3958 0.7639 0.0825 0.032 Uiso 1 1 calc R . . . .
C10 C 0.3477(15) 0.7426(9) 0.2289(7) 0.026(2) Uani 1 1 d . . . . .
H10 H 0.3262 0.6620 0.2331 0.031 Uiso 1 1 calc R . . . .
C11 C 0.2503(12) 0.4102(9) 0.4816(7) 0.020(2) Uani 1 1 d . . . . .
C12 C 0.2233(12) 0.3246(9) 0.5646(7) 0.022(2) Uani 1 1 d . . . . .
H12 H 0.2027 0.3504 0.6269 0.026 Uiso 1 1 calc R . . . .
C13 C 0.2288(13) 0.2021(9) 0.5491(7) 0.025(2) Uani 1 1 d . . . . .
H13 H 0.2113 0.1466 0.6041 0.030 Uiso 1 1 calc R . . . .
C14 C 0.2759(16) 0.2404(10) 0.3885(8) 0.034(3) Uani 1 1 d . . . . .
H14 H 0.2911 0.2130 0.3267 0.041 Uiso 1 1 calc R . . . .
C15 C 0.2758(13) 0.3638(9) 0.3936(7) 0.024(2) Uani 1 1 d . . . . .
H15 H 0.2931 0.4165 0.3369 0.028 Uiso 1 1 calc R . . . .
C16 C 0.2139(12) 0.7768(9) 0.6753(7) 0.020(2) Uani 1 1 d . . . . .
C17 C 0.1301(12) 0.9083(9) 0.6785(6) 0.023(2) Uani 1 1 d . . . . .
H17 H 0.0762 0.9607 0.6217 0.027 Uiso 1 1 calc R . . . .
C18 C 0.1244(12) 0.9627(9) 0.7620(7) 0.022(2) Uani 1 1 d . . . . .
H18 H 0.0683 1.0513 0.7614 0.027 Uiso 1 1 calc R . . . .
C19 C 0.2023(12) 0.8865(9) 0.8493(7) 0.023(2) Uani 1 1 d . . . . .
C20 C 0.2848(16) 0.7534(10) 0.8481(7) 0.033(2) Uani 1 1 d . . . . .
H20 H 0.3384 0.7014 0.9051 0.039 Uiso 1 1 calc R . . . .
C21 C 0.2872(15) 0.6996(9) 0.7646(8) 0.032(3) Uani 1 1 d . . . . .
H21 H 0.3378 0.6106 0.7658 0.038 Uiso 1 1 calc R . . . .
C22 C 0.8239(13) 0.7689(8) 0.0291(7) 0.022(2) Uani 1 1 d . U . . .
C23 C 0.9122(16) 0.6283(10) 0.0138(8) 0.032(2) Uani 1 1 d . . . . .
C24 C 1.023(2) 0.5436(12) 0.0877(11) 0.050(3) Uani 1 1 d . U . . .
H24 H 1.0358 0.5715 0.1472 0.060 Uiso 0.5 1 calc R . . A 2
C25 C 0.8841(17) 0.5863(11) -0.0720(9) 0.041(3) Uani 1 1 d . U . . .
H25 H 0.8039 0.6429 -0.1200 0.049 Uiso 1 1 calc R . . . .
N4 N 1.009(3) 0.570(2) 0.1889(17) 0.058(7) Uani 0.5 1 d . . . B 1
H4A H 0.9585 0.6510 0.1917 0.070 Uiso 0.5 1 d GR . . B 1
H4B H 0.9345 0.5279 0.2201 0.070 Uiso 0.5 1 d GR . . B 1

loop_
_atom_site_aniso_label
_atom_site_aniso_U_11
_atom_site_aniso_U_22
_atom_site_aniso_U_33
_atom_site_aniso_U_23
_atom_site_aniso_U_13
_atom_site_aniso_U_12
Cu1 0.0396(11) 0.0111(10) 0.0146(11) 0.0087(7) 0.0029(8) 0.0035(8)
O1 0.040(3) 0.014(3) 0.023(4) 0.013(2) 0.011(3) 0.012(3)
O2 0.065(5) 0.016(4) 0.025(4) 0.000(3) -0.019(4) -0.003(3)
O3 0.045(4) 0.026(4) 0.006(3) 0.001(2) -0.012(3) -0.006(3)
N1 0.024(3) 0.017(4) 0.018(4) 0.007(3) 0.002(3) -0.008(3)
N2 0.031(4) 0.017(4) 0.018(4) 0.005(3) 0.002(3) 0.000(3)
N3 0.027(3) 0.019(4) 0.034(5) 0.002(3) 0.004(3) -0.012(3)
C1 0.015(3) 0.019(3) 0.012(3) 0.003(3) 0.004(3) -0.005(3)
C2 0.021(3) 0.017(3) 0.015(3) 0.006(3) 0.003(3) -0.007(3)
C3 0.019(3) 0.017(4) 0.009(4) 0.000(3) 0.001(3) -0.006(3)
C4 0.016(3) 0.022(4) 0.018(5) 0.009(3) 0.002(3) -0.014(3)
C5 0.020(4) 0.019(4) 0.018(5) 0.009(3) 0.007(3) -0.005(3)
C6 0.018(3) 0.022(3) 0.011(3) 0.005(3) 0.003(3) -0.004(3)
C7 0.025(3) 0.023(4) 0.015(4) 0.002(3) 0.007(3) -0.008(3)
C8 0.023(3) 0.018(3) 0.009(3) 0.003(3) 0.001(3) -0.006(3)
C9 0.043(4) 0.023(4) 0.014(4) 0.000(3) -0.002(3) -0.009(3)
C10 0.044(5) 0.022(5) 0.015(5) -0.002(4) 0.010(4) -0.015(4)
C11 0.020(3) 0.021(5) 0.024(5) 0.004(4) 0.002(3) -0.015(3)
C12 0.027(4) 0.020(5) 0.017(5) 0.012(4) 0.000(4) -0.010(4)
C13 0.034(4) 0.019(5) 0.021(5) 0.008(4) 0.005(4) -0.014(4)
C14 0.050(6) 0.033(6) 0.025(6) -0.002(4) 0.017(5) -0.025(5)
C15 0.029(4) 0.024(5) 0.019(5) 0.001(4) 0.006(4) -0.012(4)
C16 0.023(4) 0.020(4) 0.017(5) 0.006(4) 0.004(3) -0.014(3)
C17 0.027(4) 0.023(5) 0.014(5) 0.011(4) 0.001(4) -0.006(4)
C18 0.023(4) 0.020(5) 0.019(5) 0.010(4) -0.003(4) -0.004(4)
C19 0.022(4) 0.018(5) 0.023(5) 0.011(4) 0.002(4) -0.006(4)
C20 0.053(6) 0.030(6) 0.014(5) 0.008(4) -0.002(4) -0.015(5)
C21 0.043(5) 0.015(5) 0.035(6) 0.008(4) 0.004(5) -0.009(4)
C22 0.029(3) 0.012(3) 0.019(4) 0.002(3) 0.005(3) 0.000(3)
C23 0.045(5) 0.015(5) 0.034(6) -0.001(4) 0.001(5) -0.007(4)
C24 0.060(5) 0.037(5) 0.048(5) -0.013(4) -0.004(4) -0.002(4)
C25 0.049(4) 0.033(4) 0.033(4) -0.003(3) -0.010(4) 0.002(3)
N4 0.072(14) 0.026(11) 0.055(15) 0.008(9) -0.002(11) 0.014(10)

loop_
_atom_type_symbol
_atom_type_description
_atom_type_scat_dispersion_real
_atom_type_scat_dispersion_imag
_atom_type_scat_source
C C 0.0181 0.0091 'International Tables Vol C Tables 4.2.6.8 and 6.1.1.4'
H H 0.0000 0.0000 'International Tables Vol C Tables 4.2.6.8 and 6.1.1.4'
Cu Cu -1.9646 0.5888 'International Tables Vol C Tables 4.2.6.8 and 6.1.1.4'
N N 0.0311 0.0180 'International Tables Vol C Tables 4.2.6.8 and 6.1.1.4'
O O 0.0492 0.0322 'International Tables Vol C Tables 4.2.6.8 and 6.1.1.4'

loop_
_geom_angle_atom_site_label_1
_geom_angle_atom_site_label_2
_geom_angle_atom_site_label_3
_geom_angle
_geom_angle_site_symmetry_1
_geom_angle_site_symmetry_3
O1 Cu1 O1 180.0(2) 2_675 .
O1 Cu1 N2 89.7(3) . .
O1 Cu1 N2 90.3(3) 2_675 .
O1 Cu1 N2 89.7(3) 2_675 2_675
O1 Cu1 N2 90.3(3) . 2_675
N2 Cu1 N2 180.0 2_675 .
C22 O1 Cu1 123.9(8) . .
C19 O3 H3 109.5 . .
C3 N1 C4 117.3(9) . .
C8 N2 Cu1 119.9(6) . .
C8 N2 C9 119.3(8) . .
C9 N2 Cu1 120.8(7) . .
C13 N3 C14 113.4(9) . .
C2 C1 C16 120.6(8) . .
C5 C1 C2 118.0(9) . .
C5 C1 C16 121.4(7) . .
C1 C2 H2 120.7 . .
C3 C2 C1 118.6(9) . .
C3 C2 H2 120.7 . .
N1 C3 C2 124.2(7) . .
N1 C3 C6 114.2(8) . .
C2 C3 C6 121.5(8) . .
N1 C4 C5 122.5(9) . .
N1 C4 C11 114.0(9) . .
C5 C4 C11 123.5(7) . .
C1 C5 H5 120.3 . .
C4 C5 C1 119.5(7) . .
C4 C5 H5 120.3 . .
C7 C6 C3 123.0(9) . .
C10 C6 C3 118.9(8) . .
C10 C6 C7 118.1(8) . .
C6 C7 H7 120.5 . .
C6 C7 C8 119.1(9) . .
C8 C7 H7 120.5 . .
N2 C8 C7 122.3(9) . .
N2 C8 H8 118.8 . .
C7 C8 H8 118.8 . .
N2 C9 H9 119.2 . .
N2 C9 C10 121.7(10) . .
C10 C9 H9 119.2 . .
C6 C10 C9 119.6(9) . .
C6 C10 H10 120.2 . .
C9 C10 H10 120.2 . .
C12 C11 C4 121.2(9) . .
C15 C11 C4 122.1(8) . .
C15 C11 C12 116.7(9) . .
C11 C12 H12 121.4 . .
C13 C12 C11 117.2(10) . .
C13 C12 H12 121.4 . .
N3 C13 C12 127.1(8) . .
N3 C13 H13 116.4 . .
C12 C13 H13 116.4 . .
N3 C14 H14 117.3 . .
N3 C14 C15 125.5(11) . .
C15 C14 H14 117.3 . .
C11 C15 C14 120.0(8) . .
C11 C15 H15 120.0 . .
C14 C15 H15 120.0 . .
C17 C16 C1 121.5(7) . .
C17 C16 C21 117.2(10) . .
C21 C16 C1 121.3(9) . .
C16 C17 H17 119.0 . .
C18 C17 C16 121.9(8) . .
C18 C17 H17 119.0 . .
C17 C18 H18 119.7 . .
C17 C18 C19 120.6(9) . .
C19 C18 H18 119.7 . .
O3 C19 C18 122.2(9) . .
O3 C19 C20 119.3(8) . .
C20 C19 C18 118.4(10) . .
C19 C20 H20 119.7 . .
C21 C20 C19 120.6(9) . .
C21 C20 H20 119.7 . .
C16 C21 H21 119.4 . .
C20 C21 C16 121.2(10) . .
C20 C21 H21 119.4 . .
O1 C22 C23 115.9(10) . .
O2 C22 O1 124.3(9) . .
O2 C22 C23 119.8(8) . .
C24 C23 C22 118.9(12) . .
C25 C23 C22 120.6(9) . .
C25 C23 C24 120.5(11) . .
C23 C24 H24 120.3 . .
C23 C24 C25 119.4(14) . 2_765
C23 C24 N4 122.9(13) . .
C25 C24 H24 120.3 2_765 .
C25 C24 N4 115.8(13) 2_765 .
C23 C25 C24 120.0(11) . 2_765
C23 C25 H25 120.0 . .
C24 C25 H25 120.0 2_765 .
C24 N4 H4A 110.0 . .
C24 N4 H4B 107.6 . .
H4A N4 H4B 109.3 . .

loop_
_geom_bond_atom_site_label_1
_geom_bond_atom_site_label_2
_geom_bond_distance
_geom_bond_site_symmetry_2
Cu1 O1 1.948(6) 2_675
Cu1 O1 1.948(6) .
Cu1 N2 2.014(7) .
Cu1 N2 2.014(7) 2_675
O1 C22 1.282(12) .
O2 C22 1.216(13) .
O3 H3 0.8200 .
O3 C19 1.357(13) .
N1 C3 1.327(12) .
N1 C4 1.361(11) .
N2 C8 1.314(13) .
N2 C9 1.323(13) .
N3 C13 1.311(14) .
N3 C14 1.344(12) .
C1 C2 1.409(10) .
C1 C5 1.380(13) .
C1 C16 1.492(14) .
C2 H2 0.9300 .
C2 C3 1.358(13) .
C3 C6 1.509(10) .
C4 C5 1.373(14) .
C4 C11 1.504(14) .
C5 H5 0.9300 .
C6 C7 1.375(13) .
C6 C10 1.371(14) .
C7 H7 0.9300 .
C7 C8 1.396(11) .
C8 H8 0.9300 .
C9 H9 0.9300 .
C9 C10 1.395(12) .
C10 H10 0.9300 .
C11 C12 1.418(11) .
C11 C15 1.358(14) .
C12 H12 0.9300 .
C12 C13 1.372(15) .
C13 H13 0.9300 .
C14 H14 0.9300 .
C14 C15 1.358(15) .
C15 H15 0.9300 .
C16 C17 1.389(14) .
C16 C21 1.420(13) .
C17 H17 0.9300 .
C17 C18 1.357(14) .
C18 H18 0.9300 .
C18 C19 1.402(12) .
C19 C20 1.400(15) .
C20 H20 0.9300 .
C20 C21 1.357(16) .
C21 H21 0.9300 .
C22 C23 1.517(13) .
C23 C24 1.379(17) .
C23 C25 1.367(18) .
C24 H24 0.9300 .
C24 C25 1.418(17) 2_765
C24 N4 1.45(3) .
C25 C24 1.418(17) 2_765
C25 H25 0.9300 .
N4 H4A 0.8613 .
N4 H4B 0.8613 .

loop_
_geom_torsion_atom_site_label_1
_geom_torsion_atom_site_label_2
_geom_torsion_atom_site_label_3
_geom_torsion_atom_site_label_4
_geom_torsion
_geom_torsion_site_symmetry_4
Cu1 O1 C22 O2 -11.3(13) .
Cu1 O1 C22 C23 165.5(6) .
Cu1 N2 C8 C7 -176.3(6) .
Cu1 N2 C9 C10 176.1(7) .
O1 C22 C23 C24 -158.4(11) .
O1 C22 C23 C25 22.1(14) .
O2 C22 C23 C24 18.6(15) .
O2 C22 C23 C25 -160.9(11) .
O3 C19 C20 C21 -178.2(9) .
N1 C3 C6 C7 -173.5(7) .
N1 C3 C6 C10 7.6(11) .
N1 C4 C5 C1 1.0(12) .
N1 C4 C11 C12 178.1(7) .
N1 C4 C11 C15 -1.1(11) .
N2 C9 C10 C6 0.3(15) .
N3 C14 C15 C11 -1.3(16) .
C1 C2 C3 N1 1.5(12) .
C1 C2 C3 C6 -175.8(7) .
C1 C16 C17 C18 -174.8(8) .
C1 C16 C21 C20 173.9(9) .
C2 C1 C5 C4 0.5(11) .
C2 C1 C16 C17 31.7(12) .
C2 C1 C16 C21 -145.4(9) .
C2 C3 C6 C7 4.0(12) .
C2 C3 C6 C10 -174.9(8) .
C3 N1 C4 C5 -1.2(11) .
C3 N1 C4 C11 -180.0(7) .
C3 C6 C7 C8 -179.9(7) .
C3 C6 C10 C9 179.8(8) .
C4 N1 C3 C2 0.0(12) .
C4 N1 C3 C6 177.4(7) .
C4 C11 C12 C13 -178.1(8) .
C4 C11 C15 C14 178.7(9) .
C5 C1 C2 C3 -1.7(11) .
C5 C1 C16 C17 -149.5(8) .
C5 C1 C16 C21 33.3(12) .
C5 C4 C11 C12 -0.7(12) .
C5 C4 C11 C15 -179.8(8) .
C6 C7 C8 N2 0.0(13) .
C7 C6 C10 C9 0.8(13) .
C8 N2 C9 C10 -1.4(14) .
C9 N2 C8 C7 1.2(13) .
C10 C6 C7 C8 -1.0(12) .
C11 C4 C5 C1 179.6(7) .
C11 C12 C13 N3 -0.2(14) .
C12 C11 C15 C14 -0.5(13) .
C13 N3 C14 C15 2.1(15) .
C14 N3 C13 C12 -1.4(14) .
C15 C11 C12 C13 1.2(12) .
C16 C1 C2 C3 177.1(7) .
C16 C1 C5 C4 -178.3(7) .
C16 C17 C18 C19 -0.7(13) .
C17 C16 C21 C20 -3.4(14) .
C17 C18 C19 O3 177.1(8) .
C17 C18 C19 C20 -0.3(13) .
C18 C19 C20 C21 -0.7(15) .
C19 C20 C21 C16 2.6(16) .
C21 C16 C17 C18 2.5(12) .
C22 C23 C24 C25 -176.2(11) 2_765
C22 C23 C24 N4 20(2) .
C22 C23 C25 C24 176.2(11) 2_765
C24 C23 C25 C24 -3(2) 2_765
C25 C23 C24 C25 3(2) 2_765
C25 C23 C24 N4 -160.5(17) .
